data_4314993
loop_
_publ_author_name
'Xiao-Yi Yi'
'Tony C. H. Lam'
'Ian D. Williams'
'Wa-Hung Leung'

_publ_section_title
;
 Hydrolysis of Bis(p-nitrophenyl)phosphate by Tetravalent Metal Complexes
 with Kl\"aui's Oxygen Tripodal Ligand
;
_journal_name_full 'Inorganic Chemistry'
_journal_page_first 2232
_journal_page_last 2238
_journal_paper_doi 10.1021/ic902018u
_journal_volume 49
_journal_year 2010
_chemical_formula_sum 'C21 H43 Ce Co N3 O19 P3'
_chemical_formula_weight 933.54
_chemical_name_systematic
; 
 ? 
;
_space_group_IT_number 19
_symmetry_cell_setting orthorhombic
_symmetry_space_group_name_Hall 'P 2ac 2ab'
_symmetry_space_group_name_H-M 'P 21 21 21'
_atom_sites_solution_hydrogens geom
_atom_sites_solution_primary direct
_atom_sites_solution_secondary difmap
_audit_creation_method SHELXL-97
_cell_angle_alpha 90.00
_cell_angle_beta 90.00
_cell_angle_gamma 90.00
_cell_formula_units_Z 4
_cell_length_a 13.4996(8)
_cell_length_b 13.5632(8)
_cell_length_c 19.4555(12)
_cell_measurement_reflns_used 7112
_cell_measurement_temperature 100(2)
_cell_measurement_theta_max 28.30
_cell_measurement_theta_min 2.37
_cell_volume 3562.3(4)
_computing_structure_refinement 'SHELXL-97 (Sheldrick, 1997)'
_computing_structure_solution 'SHELXS-97 (Sheldrick, 1990)'
_diffrn_ambient_temperature 100(2)
_diffrn_measured_fraction_theta_full 0.988
_diffrn_measured_fraction_theta_max 0.988
_diffrn_radiation_monochromator graphite
_diffrn_radiation_source 'fine-focus sealed tube'
_diffrn_radiation_type MoK\a
_diffrn_radiation_wavelength 0.71073
_diffrn_reflns_av_R_equivalents 0.0413
_diffrn_reflns_av_sigmaI/netI 0.0458
_diffrn_reflns_limit_h_max 16
_diffrn_reflns_limit_h_min -15
_diffrn_reflns_limit_k_max 15
_diffrn_reflns_limit_k_min -16
_diffrn_reflns_limit_l_max 23
_diffrn_reflns_limit_l_min -18
_diffrn_reflns_number 19610
_diffrn_reflns_theta_full 25.00
_diffrn_reflns_theta_max 25.00
_diffrn_reflns_theta_min 1.84
_exptl_absorpt_coefficient_mu 1.941
_exptl_absorpt_correction_T_max 1.00
_exptl_absorpt_correction_T_min 0.87
_exptl_absorpt_correction_type multi-scan
_exptl_absorpt_process_details SADABS
_exptl_crystal_colour red
_exptl_crystal_density_diffrn 1.741
_exptl_crystal_density_method 'not measured'
_exptl_crystal_description block
_exptl_crystal_F_000 1888
_exptl_crystal_size_max 0.20
_exptl_crystal_size_mid 0.15
_exptl_crystal_size_min 0.12
_refine_diff_density_max 0.474
_refine_diff_density_min -0.345
_refine_diff_density_rms 0.064
_refine_ls_abs_structure_details 'Flack H D (1983), Acta Cryst. A39, 876-881'
_refine_ls_abs_structure_Flack 0.449(9)
_refine_ls_extinction_method none
_refine_ls_goodness_of_fit_ref 0.965
_refine_ls_hydrogen_treatment constr
_refine_ls_matrix_type full
_refine_ls_number_parameters 434
_refine_ls_number_reflns 6184
_refine_ls_number_restraints 0
_refine_ls_restrained_S_all 0.965
_refine_ls_R_factor_all 0.0293
_refine_ls_R_factor_gt 0.0246
_refine_ls_shift/su_max 0.001
_refine_ls_shift/su_mean 0.000
_refine_ls_structure_factor_coef Fsqd
_refine_ls_weighting_details 'calc w=1/[\s^2^(Fo^2^)+(0.0154P)^2^+0.0000P] where P=(Fo^2^+2Fc^2^)/3'
_refine_ls_weighting_scheme calc
_refine_ls_wR_factor_gt 0.0464
_refine_ls_wR_factor_ref 0.0475
_reflns_number_gt 5673
_reflns_number_total 6184
_reflns_threshold_expression >2sigma(I)
_cod_data_source_file ic902018u_si_001_4.cif
_cod_data_source_block complex4
_cod_depositor_comments
;
The following automatic conversions were performed:

'_symmetry_cell_setting' value 'Orthorhombic' changed to
'orthorhombic' according to the built-in table from CIF Core
dictionary named 'cif_core.dic' version 2.4.1 from 2010-06-29.

Automatic conversion script
Id: cif_fix_values 1646 2011-03-28 12:23:43Z adriana 
;
_cod_database_code 4314993

loop_
_symmetry_equiv_pos_as_xyz
'x, y, z'
'-x+1/2, -y, z+1/2'
'-x, y+1/2, -z+1/2'
'x+1/2, -y+1/2, -z'

loop_
_atom_site_label
_atom_site_type_symbol
_atom_site_fract_x
_atom_site_fract_y
_atom_site_fract_z
_atom_site_U_iso_or_equiv
_atom_site_adp_type
_atom_site_occupancy
_atom_site_symmetry_multiplicity
_atom_site_calc_flag
_atom_site_refinement_flags
_atom_site_disorder_assembly
_atom_site_disorder_group
Ce1 Ce 0.236220(13) 0.412217(15) 0.113820(10) 0.01830(5) Uani 1 1 d . . .
Co1 Co 0.23666(3) 0.14463(3) 0.22280(2) 0.01737(11) Uani 1 1 d . . .
P1 P 0.35038(6) 0.18631(7) 0.15018(5) 0.0179(2) Uani 1 1 d . . .
P2 P 0.12076(6) 0.18789(8) 0.15231(5) 0.0196(2) Uani 1 1 d . . .
P3 P 0.23430(7) 0.28786(6) 0.27098(5) 0.01887(19) Uani 1 1 d . . .
O1 O 0.45037(17) 0.19968(19) 0.19129(13) 0.0227(6) Uani 1 1 d . . .
O2 O 0.37935(15) 0.10201(19) 0.09799(13) 0.0238(6) Uani 1 1 d . . .
O3 O 0.12606(16) 0.11601(18) 0.08851(13) 0.0233(7) Uani 1 1 d . . .
O4 O 0.01217(17) 0.1699(2) 0.18118(15) 0.0314(7) Uani 1 1 d . . .
O5 O 0.13056(17) 0.30153(18) 0.30746(13) 0.0230(6) Uani 1 1 d . . .
O6 O 0.30902(18) 0.29743(19) 0.33359(14) 0.0275(6) Uani 1 1 d . . .
O7 O 0.33190(15) 0.27836(17) 0.10667(15) 0.0233(6) Uani 1 1 d . . .
O8 O 0.12280(15) 0.29458(17) 0.12596(14) 0.0210(6) Uani 1 1 d . . .
O9 O 0.25210(16) 0.37811(14) 0.22485(11) 0.0199(5) Uani 1 1 d . . .
O11 O 0.31935(18) 0.45657(19) 0.00560(14) 0.0264(6) Uani 1 1 d . . .
O12 O 0.28718(19) 0.3912(2) -0.09373(14) 0.0409(8) Uani 1 1 d . . .
O13 O 0.19955(18) 0.3524(2) -0.00325(14) 0.0293(7) Uani 1 1 d . . .
O14 O 0.13057(18) 0.5366(2) 0.05798(14) 0.0281(6) Uani 1 1 d . . .
O15 O 0.01074(17) 0.61584(19) 0.10877(16) 0.0396(7) Uani 1 1 d . . .
O16 O 0.09266(19) 0.5014(2) 0.16253(15) 0.0288(7) Uani 1 1 d . . .
O17 O 0.29199(17) 0.5784(2) 0.14954(14) 0.0337(7) Uani 1 1 d . . .
O18 O 0.4430(2) 0.6146(2) 0.17764(19) 0.0542(10) Uani 1 1 d . . .
O19 O 0.40528(18) 0.4680(2) 0.14308(14) 0.0290(7) Uani 1 1 d . . .
N1 N 0.2690(2) 0.4001(2) -0.03283(15) 0.0278(7) Uani 1 1 d . . .
N2 N 0.0745(2) 0.5541(2) 0.11017(19) 0.0264(7) Uani 1 1 d . . .
N3 N 0.3828(2) 0.5559(3) 0.15811(19) 0.0309(8) Uani 1 1 d . . .
C1 C 0.3154(3) 0.0155(3) 0.2400(2) 0.0267(10) Uani 1 1 d . . .
H1A H 0.3791 -0.0027 0.2171 0.032 Uiso 1 1 calc R . .
C2 C 0.2204(3) -0.0077(3) 0.2153(2) 0.0272(9) Uani 1 1 d . . .
H2A H 0.2046 -0.0459 0.1727 0.033 Uiso 1 1 calc R . .
C3 C 0.1511(3) 0.0308(3) 0.2633(2) 0.0253(9) Uani 1 1 d . . .
H3A H 0.0774 0.0251 0.2600 0.030 Uiso 1 1 calc R . .
C4 C 0.2038(3) 0.0775(3) 0.3164(2) 0.0279(9) Uani 1 1 d . . .
H4A H 0.1741 0.1106 0.3575 0.034 Uiso 1 1 calc R . .
C5 C 0.3072(3) 0.0693(3) 0.3015(2) 0.0261(10) Uani 1 1 d . . .
H5A H 0.3630 0.0943 0.3304 0.031 Uiso 1 1 calc R . .
C11 C 0.5427(3) 0.2195(3) 0.1536(2) 0.0336(10) Uani 1 1 d . . .
H11A H 0.5271 0.2440 0.1069 0.040 Uiso 1 1 calc R . .
H11B H 0.5815 0.1579 0.1491 0.040 Uiso 1 1 calc R . .
C12 C 0.6009(3) 0.2939(4) 0.1913(2) 0.0474(13) Uani 1 1 d . . .
H12A H 0.6625 0.3073 0.1664 0.071 Uiso 1 1 calc R . .
H12B H 0.6166 0.2689 0.2373 0.071 Uiso 1 1 calc R . .
H12C H 0.5624 0.3548 0.1953 0.071 Uiso 1 1 calc R . .
C13 C 0.3411(3) 0.0930(4) 0.0283(2) 0.0354(10) Uani 1 1 d . . .
H13A H 0.2961 0.0356 0.0255 0.043 Uiso 1 1 calc R . .
H13B H 0.3027 0.1528 0.0164 0.043 Uiso 1 1 calc R . .
C14 C 0.4216(3) 0.0808(5) -0.0201(2) 0.0694(17) Uani 1 1 d . . .
H14A H 0.3948 0.0754 -0.0668 0.104 Uiso 1 1 calc R . .
H14B H 0.4587 0.0209 -0.0089 0.104 Uiso 1 1 calc R . .
H14C H 0.4659 0.1380 -0.0175 0.104 Uiso 1 1 calc R . .
C15 C 0.0567(3) 0.1269(3) 0.0309(2) 0.0339(10) Uani 1 1 d . . .
H15A H 0.0588 0.1952 0.0130 0.041 Uiso 1 1 calc R . .
H15B H -0.0117 0.1127 0.0464 0.041 Uiso 1 1 calc R . .
C16 C 0.0867(3) 0.0557(4) -0.0241(2) 0.0417(12) Uani 1 1 d . . .
H16A H 0.0415 0.0618 -0.0633 0.063 Uiso 1 1 calc R . .
H16B H 0.0837 -0.0117 -0.0060 0.063 Uiso 1 1 calc R . .
H16C H 0.1544 0.0703 -0.0390 0.063 Uiso 1 1 calc R . .
C17 C -0.0601(3) 0.2488(3) 0.1927(3) 0.0445(13) Uani 1 1 d . . .
H17A H -0.0933 0.2658 0.1489 0.053 Uiso 1 1 calc R . .
H17B H -0.0261 0.3084 0.2102 0.053 Uiso 1 1 calc R . .
C18 C -0.1339(3) 0.2148(4) 0.2432(3) 0.0495(13) Uani 1 1 d . . .
H18A H -0.1828 0.2671 0.2510 0.074 Uiso 1 1 calc R . .
H18B H -0.1007 0.1990 0.2866 0.074 Uiso 1 1 calc R . .
H18C H -0.1674 0.1559 0.2255 0.074 Uiso 1 1 calc R . .
C19 C 0.1038(3) 0.3962(3) 0.3364(2) 0.0289(10) Uani 1 1 d . . .
H19A H 0.0958 0.4455 0.2993 0.035 Uiso 1 1 calc R . .
H19B H 0.1565 0.4194 0.3679 0.035 Uiso 1 1 calc R . .
C20 C 0.0077(3) 0.3840(3) 0.3751(2) 0.0378(11) Uani 1 1 d . . .
H20A H -0.0113 0.4472 0.3956 0.057 Uiso 1 1 calc R . .
H20B H 0.0163 0.3347 0.4114 0.057 Uiso 1 1 calc R . .
H20C H -0.0442 0.3623 0.3433 0.057 Uiso 1 1 calc R . .
C21 C 0.4049(3) 0.3456(3) 0.3291(2) 0.0318(10) Uani 1 1 d . . .
H21A H 0.4193 0.3631 0.2807 0.038 Uiso 1 1 calc R . .
H21B H 0.4574 0.3004 0.3454 0.038 Uiso 1 1 calc R . .
C22 C 0.4037(3) 0.4351(3) 0.3715(3) 0.0513(14) Uani 1 1 d . . .
H22A H 0.4684 0.4677 0.3689 0.077 Uiso 1 1 calc R . .
H22B H 0.3897 0.4174 0.4194 0.077 Uiso 1 1 calc R . .
H22C H 0.3523 0.4800 0.3547 0.077 Uiso 1 1 calc R . .
O1S O 0.2608(2) 0.1404(2) 0.56654(16) 0.0496(8) Uani 1 1 d . . .
C2S C 0.1683(3) 0.1718(4) 0.5929(2) 0.0424(12) Uani 1 1 d . . .
H2SA H 0.1779 0.2156 0.6331 0.051 Uiso 1 1 calc R . .
H2SB H 0.1279 0.1145 0.6072 0.051 Uiso 1 1 calc R . .
C3S C 0.1184(3) 0.2268(4) 0.5349(2) 0.0456(12) Uani 1 1 d . . .
H3SA H 0.0749 0.2798 0.5527 0.055 Uiso 1 1 calc R . .
H3SB H 0.0788 0.1817 0.5058 0.055 Uiso 1 1 calc R . .
C4S C 0.2054(3) 0.2688(4) 0.4956(2) 0.0475(13) Uani 1 1 d . . .
H4SA H 0.1967 0.2591 0.4455 0.057 Uiso 1 1 calc R . .
H4SB H 0.2130 0.3401 0.5050 0.057 Uiso 1 1 calc R . .
C5S C 0.2931(4) 0.2128(4) 0.5211(3) 0.073(2) Uani 1 1 d . . .
H5SA H 0.3283 0.1819 0.4820 0.088 Uiso 1 1 calc R . .
H5SB H 0.3395 0.2580 0.5447 0.088 Uiso 1 1 calc R . .

loop_
_atom_site_aniso_label
_atom_site_aniso_U_11
_atom_site_aniso_U_22
_atom_site_aniso_U_33
_atom_site_aniso_U_23
_atom_site_aniso_U_13
_atom_site_aniso_U_12
Ce1 0.01660(9) 0.01871(9) 0.01958(10) 0.00208(9) 0.00149(9) 0.00024(9)
Co1 0.0166(2) 0.0171(2) 0.0184(2) 0.00063(19) 0.0003(2) -0.0001(2)
P1 0.0173(5) 0.0195(5) 0.0169(5) -0.0013(5) 0.0008(4) 0.0006(4)
P2 0.0147(5) 0.0215(6) 0.0226(6) 0.0032(5) -0.0015(4) -0.0023(4)
P3 0.0201(4) 0.0198(5) 0.0167(4) -0.0006(4) 0.0003(4) -0.0007(4)
O1 0.0152(13) 0.0310(16) 0.0219(16) -0.0016(13) 0.0016(10) -0.0005(11)
O2 0.0235(12) 0.0263(15) 0.0217(16) -0.0038(13) 0.0014(10) 0.0056(11)
O3 0.0208(12) 0.0247(16) 0.0244(16) -0.0022(11) -0.0088(10) -0.0014(10)
O4 0.0171(13) 0.0306(17) 0.046(2) 0.0102(14) 0.0033(12) 0.0007(11)
O5 0.0252(13) 0.0187(15) 0.0252(16) -0.0025(12) 0.0073(11) -0.0001(11)
O6 0.0298(14) 0.0278(16) 0.0247(16) -0.0003(13) -0.0071(12) -0.0063(11)
O7 0.0215(12) 0.0254(14) 0.0231(16) 0.0032(13) 0.0046(12) 0.0031(10)
O8 0.0167(12) 0.0202(14) 0.0261(17) 0.0027(12) -0.0045(11) 0.0005(10)
O9 0.0219(13) 0.0183(12) 0.0194(12) -0.0001(9) -0.0007(11) 0.0020(10)
O11 0.0289(15) 0.0262(15) 0.0240(16) 0.0001(13) 0.0037(12) -0.0023(12)
O12 0.0466(17) 0.053(2) 0.0232(17) -0.0005(14) 0.0080(12) 0.0061(13)
O13 0.0300(14) 0.0329(17) 0.0249(16) 0.0031(13) 0.0037(12) -0.0054(12)
O14 0.0259(14) 0.0335(16) 0.0250(17) 0.0035(13) 0.0012(12) 0.0088(12)
O15 0.0279(14) 0.0452(19) 0.0458(19) 0.0031(16) -0.0017(15) 0.0187(12)
O16 0.0272(15) 0.0306(19) 0.0286(17) 0.0066(15) 0.0051(12) 0.0032(12)
O17 0.0258(14) 0.0284(16) 0.0469(18) -0.0055(15) -0.0065(11) 0.0027(12)
O18 0.0344(17) 0.044(2) 0.084(3) -0.0166(18) -0.0220(17) -0.0113(15)
O19 0.0252(14) 0.0277(17) 0.0342(19) -0.0011(13) 0.0011(12) 0.0016(12)
N1 0.0298(16) 0.0302(18) 0.0235(17) -0.0007(15) 0.0031(15) 0.0120(17)
N2 0.0222(15) 0.0283(18) 0.029(2) 0.0005(17) 0.0006(17) 0.0010(13)
N3 0.0218(17) 0.033(2) 0.038(2) 0.0005(18) -0.0029(15) -0.0039(15)
C1 0.026(2) 0.022(2) 0.031(3) 0.012(2) 0.0077(17) 0.0088(16)
C2 0.042(3) 0.016(2) 0.024(2) 0.0028(17) 0.0004(18) 0.0007(17)
C3 0.024(2) 0.017(2) 0.035(3) 0.0117(19) 0.0036(17) -0.0022(16)
C4 0.042(2) 0.019(2) 0.023(2) 0.0089(19) 0.0014(16) 0.0040(17)
C5 0.0284(19) 0.028(3) 0.022(2) 0.0095(19) -0.0049(15) 0.0000(16)
C11 0.0196(19) 0.042(3) 0.040(3) -0.006(2) 0.0093(18) -0.0066(18)
C12 0.032(2) 0.074(4) 0.036(3) -0.003(3) 0.002(2) -0.020(2)
C13 0.036(2) 0.044(3) 0.027(2) -0.010(2) -0.0078(17) 0.003(2)
C14 0.056(3) 0.121(5) 0.032(3) 0.004(4) 0.010(2) 0.022(4)
C15 0.034(2) 0.035(3) 0.033(3) 0.001(2) -0.0221(19) -0.0003(18)
C16 0.044(3) 0.058(3) 0.023(3) -0.008(2) -0.010(2) -0.006(2)
C17 0.030(2) 0.051(3) 0.052(3) -0.008(3) 0.005(2) -0.005(2)
C18 0.041(3) 0.054(3) 0.053(3) 0.006(3) 0.014(2) 0.002(2)
C19 0.034(2) 0.017(2) 0.035(3) -0.004(2) 0.0080(17) 0.0019(17)
C20 0.039(2) 0.037(3) 0.038(3) -0.007(2) 0.010(2) 0.0106(18)
C21 0.021(2) 0.044(3) 0.030(3) -0.010(2) -0.0026(17) 0.0047(18)
C22 0.035(2) 0.045(3) 0.074(4) -0.021(3) 0.004(2) -0.015(2)
O1S 0.0446(18) 0.0442(17) 0.060(2) 0.0157(16) 0.0077(17) 0.0063(16)
C2S 0.042(3) 0.048(3) 0.038(3) 0.009(2) 0.007(2) 0.006(2)
C3S 0.039(3) 0.056(3) 0.041(3) 0.007(3) -0.003(2) 0.000(2)
C4S 0.060(3) 0.051(3) 0.031(3) 0.005(2) 0.006(2) 0.004(2)
C5S 0.048(3) 0.059(4) 0.112(6) 0.039(4) 0.018(3) 0.006(3)

loop_
_atom_type_symbol
_atom_type_description
_atom_type_scat_dispersion_real
_atom_type_scat_dispersion_imag
_atom_type_scat_source
C C 0.0033 0.0016 'International Tables Vol C Tables 4.2.6.8 and 6.1.1.4'
H H 0.0000 0.0000 'International Tables Vol C Tables 4.2.6.8 and 6.1.1.4'
N N 0.0061 0.0033 'International Tables Vol C Tables 4.2.6.8 and 6.1.1.4'
O O 0.0106 0.0060 'International Tables Vol C Tables 4.2.6.8 and 6.1.1.4'
P P 0.1023 0.0942 'International Tables Vol C Tables 4.2.6.8 and 6.1.1.4'
Co Co 0.3494 0.9721 'International Tables Vol C Tables 4.2.6.8 and 6.1.1.4'
Ce Ce -0.2486 2.6331 'International Tables Vol C Tables 4.2.6.8 and 6.1.1.4'

loop_
_geom_angle_atom_site_label_1
_geom_angle_atom_site_label_2
_geom_angle_atom_site_label_3
_geom_angle
_geom_angle_site_symmetry_1
_geom_angle_site_symmetry_3
_geom_angle_publ_flag
O9 Ce1 O8 79.26(9) . . ?
O9 Ce1 O7 80.52(9) . . ?
O8 Ce1 O7 79.72(8) . . ?
O9 Ce1 O11 147.11(8) . . ?
O8 Ce1 O11 125.47(9) . . ?
O7 Ce1 O11 83.20(9) . . ?
O9 Ce1 O14 128.92(8) . . ?
O8 Ce1 O14 98.03(8) . . ?
O7 Ce1 O14 149.89(9) . . ?
O11 Ce1 O14 73.68(8) . . ?
O9 Ce1 O13 148.11(8) . . ?
O8 Ce1 O13 73.98(9) . . ?
O7 Ce1 O13 77.95(9) . . ?
O11 Ce1 O13 51.84(8) . . ?
O14 Ce1 O13 72.66(9) . . ?
O9 Ce1 O19 75.55(9) . . ?
O8 Ce1 O19 146.22(9) . . ?
O7 Ce1 O19 74.28(9) . . ?
O11 Ce1 O19 72.60(9) . . ?
O14 Ce1 O19 115.26(9) . . ?
O13 Ce1 O19 119.91(9) . . ?
O9 Ce1 O16 78.74(9) . . ?
O8 Ce1 O16 76.75(9) . . ?
O7 Ce1 O16 151.04(9) . . ?
O11 Ce1 O16 124.45(9) . . ?
O14 Ce1 O16 51.68(8) . . ?
O13 Ce1 O16 110.93(9) . . ?
O19 Ce1 O16 119.05(10) . . ?
O9 Ce1 O17 83.52(8) . . ?
O8 Ce1 O17 146.37(9) . . ?
O7 Ce1 O17 125.58(8) . . ?
O11 Ce1 O17 83.05(9) . . ?
O14 Ce1 O17 71.10(8) . . ?
O13 Ce1 O17 128.27(9) . . ?
O19 Ce1 O17 51.36(8) . . ?
O16 Ce1 O17 71.67(8) . . ?
O9 Ce1 N1 159.00(8) . . ?
O8 Ce1 N1 99.77(10) . . ?
O7 Ce1 N1 78.69(9) . . ?
O11 Ce1 N1 25.81(8) . . ?
O14 Ce1 N1 72.08(8) . . ?
O13 Ce1 N1 26.06(8) . . ?
O19 Ce1 N1 95.92(9) . . ?
O16 Ce1 N1 121.72(9) . . ?
O17 Ce1 N1 106.38(9) . . ?
O9 Ce1 N3 77.62(9) . . ?
O8 Ce1 N3 156.61(10) . . ?
O7 Ce1 N3 99.78(9) . . ?
O11 Ce1 N3 77.26(9) . . ?
O14 Ce1 N3 93.76(9) . . ?
O13 Ce1 N3 129.07(9) . . ?
O19 Ce1 N3 25.58(8) . . ?
O16 Ce1 N3 95.26(9) . . ?
O17 Ce1 N3 25.81(8) . . ?
N1 Ce1 N3 103.07(10) . . ?
O9 Ce1 N2 103.53(9) . . ?
O8 Ce1 N2 87.74(8) . . ?
O7 Ce1 N2 165.93(8) . . ?
O11 Ce1 N2 99.18(9) . . ?
O14 Ce1 N2 26.07(9) . . ?
O13 Ce1 N2 92.55(9) . . ?
O19 Ce1 N2 119.72(9) . . ?
O16 Ce1 N2 25.63(9) . . ?
O17 Ce1 N2 68.47(8) . . ?
N1 Ce1 N2 97.37(9) . . ?
N3 Ce1 N2 94.26(9) . . ?
C5 Co1 C1 39.62(16) . . ?
C5 Co1 C3 67.06(15) . . ?
C1 Co1 C3 66.28(14) . . ?
C5 Co1 C2 67.14(16) . . ?
C1 Co1 C2 39.51(15) . . ?
C3 Co1 C2 39.91(15) . . ?
C5 Co1 C4 40.24(13) . . ?
C1 Co1 C4 66.37(15) . . ?
C3 Co1 C4 39.42(15) . . ?
C2 Co1 C4 66.77(16) . . ?
C5 Co1 P3 97.44(12) . . ?
C1 Co1 P3 134.20(12) . . ?
C3 Co1 P3 119.66(12) . . ?
C2 Co1 P3 157.27(11) . . ?
C4 Co1 P3 90.61(12) . . ?
C5 Co1 P1 106.60(11) . . ?
C1 Co1 P1 87.85(11) . . ?
C3 Co1 P1 146.61(11) . . ?
C2 Co1 P1 106.75(11) . . ?
C4 Co1 P1 146.80(10) . . ?
P3 Co1 P1 93.39(4) . . ?
C5 Co1 P2 159.24(11) . . ?
C1 Co1 P2 134.59(12) . . ?
C3 Co1 P2 92.27(11) . . ?
C2 Co1 P2 98.53(12) . . ?
C4 Co1 P2 121.26(10) . . ?
P3 Co1 P2 91.18(4) . . ?
P1 Co1 P2 91.62(4) . . ?
O7 P1 O2 106.01(15) . . ?
O7 P1 O1 109.02(14) . . ?
O2 P1 O1 101.37(13) . . ?
O7 P1 Co1 117.36(10) . . ?
O2 P1 Co1 114.02(10) . . ?
O1 P1 Co1 107.82(10) . . ?
O8 P2 O3 108.57(15) . . ?
O8 P2 O4 106.22(14) . . ?
O3 P2 O4 102.99(14) . . ?
O8 P2 Co1 117.04(10) . . ?
O3 P2 Co1 107.35(9) . . ?
O4 P2 Co1 113.69(11) . . ?
O9 P3 O5 107.90(13) . . ?
O9 P3 O6 106.48(14) . . ?
O5 P3 O6 102.06(14) . . ?
O9 P3 Co1 117.47(9) . . ?
O5 P3 Co1 108.29(10) . . ?
O6 P3 Co1 113.44(10) . . ?
C11 O1 P1 119.5(2) . . ?
C13 O2 P1 124.9(2) . . ?
C15 O3 P2 120.6(2) . . ?
C17 O4 P2 123.8(2) . . ?
C19 O5 P3 120.0(2) . . ?
C21 O6 P3 123.8(2) . . ?
P1 O7 Ce1 136.38(16) . . ?
P2 O8 Ce1 136.38(13) . . ?
P3 O9 Ce1 135.99(13) . . ?
N1 O11 Ce1 96.47(19) . . ?
N1 O13 Ce1 95.8(2) . . ?
N2 O14 Ce1 96.8(2) . . ?
N2 O16 Ce1 96.8(2) . . ?
N3 O17 Ce1 96.4(2) . . ?
N3 O19 Ce1 96.90(19) . . ?
O12 N1 O11 121.8(3) . . ?
O12 N1 O13 122.4(3) . . ?
O11 N1 O13 115.7(3) . . ?
O12 N1 Ce1 176.2(2) . . ?
O11 N1 Ce1 57.72(17) . . ?
O13 N1 Ce1 58.10(17) . . ?
O15 N2 O16 123.3(3) . . ?
O15 N2 O14 122.1(4) . . ?
O16 N2 O14 114.6(3) . . ?
O15 N2 Ce1 177.2(2) . . ?
O16 N2 Ce1 57.54(16) . . ?
O14 N2 Ce1 57.13(16) . . ?
O18 N3 O19 122.4(3) . . ?
O18 N3 O17 122.3(3) . . ?
O19 N3 O17 115.2(3) . . ?
O18 N3 Ce1 178.8(3) . . ?
O19 N3 Ce1 57.52(17) . . ?
O17 N3 Ce1 57.79(18) . . ?
C5 C1 C2 109.6(3) . . ?
C5 C1 Co1 70.0(2) . . ?
C2 C1 Co1 70.5(2) . . ?
C1 C2 C3 107.0(3) . . ?
C1 C2 Co1 70.0(2) . . ?
C3 C2 Co1 70.0(2) . . ?
C4 C3 C2 108.4(3) . . ?
C4 C3 Co1 70.3(2) . . ?
C2 C3 Co1 70.0(2) . . ?
C3 C4 C5 108.1(4) . . ?
C3 C4 Co1 70.2(2) . . ?
C5 C4 Co1 69.4(2) . . ?
C1 C5 C4 106.9(3) . . ?
C1 C5 Co1 70.4(2) . . ?
C4 C5 Co1 70.3(2) . . ?
O1 C11 C12 109.2(3) . . ?
C14 C13 O2 110.4(3) . . ?
O3 C15 C16 107.9(3) . . ?
O4 C17 C18 108.9(4) . . ?
O5 C19 C20 108.1(3) . . ?
O6 C21 C22 109.2(3) . . ?
C5S O1S C2S 107.1(3) . . ?
O1S C2S C3S 105.7(4) . . ?
C2S C3S C4S 102.5(4) . . ?
C5S C4S C3S 104.9(4) . . ?
O1S C5S C4S 108.8(4) . . ?

loop_
_geom_bond_atom_site_label_1
_geom_bond_atom_site_label_2
_geom_bond_distance
_geom_bond_site_symmetry_2
_geom_bond_publ_flag
Ce1 O9 2.220(2) . ?
Ce1 O8 2.224(2) . ?
Ce1 O7 2.232(2) . ?
Ce1 O11 2.461(3) . ?
Ce1 O14 2.462(2) . ?
Ce1 O13 2.468(3) . ?
Ce1 O19 2.471(2) . ?
Ce1 O16 2.473(3) . ?
Ce1 O17 2.476(3) . ?
Ce1 N1 2.892(3) . ?
Ce1 N3 2.908(3) . ?
Ce1 N2 2.911(3) . ?
Co1 C5 2.072(4) . ?
Co1 C1 2.076(4) . ?
Co1 C3 2.083(4) . ?
Co1 C2 2.083(4) . ?
Co1 C4 2.084(4) . ?
Co1 P3 2.1571(10) . ?
Co1 P1 2.1615(10) . ?
Co1 P2 2.1618(11) . ?
P1 O7 1.529(3) . ?
P1 O2 1.578(3) . ?
P1 O1 1.579(3) . ?
P2 O8 1.535(3) . ?
P2 O3 1.580(3) . ?
P2 O4 1.589(2) . ?
P3 O9 1.537(2) . ?
P3 O5 1.581(2) . ?
P3 O6 1.587(3) . ?
O1 C11 1.470(4) . ?
O2 C13 1.456(4) . ?
O3 C15 1.468(4) . ?
O4 C17 1.465(5) . ?
O5 C19 1.448(4) . ?
O6 C21 1.453(4) . ?
O11 N1 1.267(4) . ?
O12 N1 1.216(4) . ?
O13 N1 1.277(4) . ?
O14 N2 1.288(4) . ?
O15 N2 1.202(3) . ?
O16 N2 1.268(4) . ?
O17 N3 1.274(4) . ?
O18 N3 1.200(4) . ?
O19 N3 1.265(4) . ?
C1 C5 1.406(6) . ?
C1 C2 1.406(5) . ?
C2 C3 1.422(5) . ?
C3 C4 1.405(5) . ?
C4 C5 1.430(5) . ?
C11 C12 1.475(6) . ?
C13 C14 1.448(6) . ?
C15 C16 1.498(6) . ?
C17 C18 1.473(6) . ?
C19 C20 1.509(5) . ?
C21 C22 1.468(5) . ?
O1S C5S 1.391(5) . ?
O1S C2S 1.415(5) . ?
C2S C3S 1.511(6) . ?
C3S C4S 1.513(6) . ?
C4S C5S 1.491(6) . ?
